data_4081148
loop_
_publ_author_name
'Garc\?\'ia de la Arada, Isaac'
'D\?\'iez, Josefina'
'Gamasa, M. Pilar'
'Lastra, Elena'

_publ_section_title
;
 Organoruthenium Complexes Containing New Phosphorus--Carbon and
 Phosphorus--Carbon--Sulfur Ligands Generated in the Coordination Sphere
 by Nucleophilic Addition Reactions
;
_journal_issue 15
_journal_name_full Organometallics
_journal_page_first 4342
_journal_paper_doi 10.1021/om400487g
_journal_volume 32
_journal_year 2013
_chemical_compound_source synthesis
_chemical_formula_moiety 'C28 H52 Cl P2 Ru, Cl '
_chemical_formula_sum 'C28 H52 Cl2 P2 Ru'
_chemical_formula_weight 622.61
_chemical_name_systematic
;
 ?
;
_space_group_IT_number 14
_symmetry_cell_setting monoclinic
_symmetry_Int_Tables_number 14
_symmetry_space_group_name_Hall '-P 2yn'
_symmetry_space_group_name_H-M 'P 1 21/n 1'
_atom_sites_solution_hydrogens geom
_atom_sites_solution_primary direct
_atom_sites_solution_secondary difmap
_audit_creation_method SHELXL-97
_cell_angle_alpha 90.00
_cell_angle_beta 101.697(1)
_cell_angle_gamma 90.00
_cell_formula_units_Z 4
_cell_length_a 9.6326(1)
_cell_length_b 13.4904(1)
_cell_length_c 23.5098(2)
_cell_measurement_reflns_used 20677
_cell_measurement_temperature 150(2)
_cell_measurement_theta_max 74.5724
_cell_measurement_theta_min 3.2733
_cell_volume 2991.60(5)
_computing_cell_refinement
;
CrysAlisPro, Agilent Technologies,
Version 1.171.34.49 (release 20-01-2011 CrysAlis171 .NET)
(compiled Jan 20 2011,15:58:25)
;
_computing_data_collection
;
CrysAlisPro, Agilent Technologies,
Version 1.171.34.49 (release 20-01-2011 CrysAlis171 .NET)
(compiled Jan 20 2011,15:58:25)
;
_computing_data_reduction
;
CrysAlisPro, Agilent Technologies,
Version 1.171.34.49 (release 20-01-2011 CrysAlis171 .NET)
(compiled Jan 20 2011,15:58:25)
;
_computing_molecular_graphics 'PLATON (Spek, 2007)'
_computing_publication_material 'WinGX publication routines (Farrugia, 1999'
_computing_structure_refinement 'SHELXL-97 (Sheldrick, 2008)'
_computing_structure_solution 'DIRDIF-2008 ( Beurskens, 2008)'
_diffrn_ambient_temperature 150(2)
_diffrn_detector_area_resol_mean 8.2640
_diffrn_measured_fraction_theta_full 0.988
_diffrn_measured_fraction_theta_max 0.988
_diffrn_measurement_device
; 
165 mm Onyx CCD detector in \k-geometry diffractometer
;
_diffrn_measurement_device_type 'Xcalibur, Onyx, Nova'
_diffrn_measurement_method '\w scans'
_diffrn_radiation_monochromator graphite
_diffrn_radiation_source 'Nova (Cu) X-ray Source'
_diffrn_radiation_type CuK\a
_diffrn_radiation_wavelength 1.5418
_diffrn_reflns_av_R_equivalents 0.0303
_diffrn_reflns_av_sigmaI/netI 0.0182
_diffrn_reflns_limit_h_max 8
_diffrn_reflns_limit_h_min -11
_diffrn_reflns_limit_k_max 16
_diffrn_reflns_limit_k_min -15
_diffrn_reflns_limit_l_max 29
_diffrn_reflns_limit_l_min -29
_diffrn_reflns_number 28197
_diffrn_reflns_theta_full 74.75
_diffrn_reflns_theta_max 74.75
_diffrn_reflns_theta_min 3.80
_exptl_absorpt_coefficient_mu 6.992
_exptl_absorpt_correction_T_max 1.00000
_exptl_absorpt_correction_T_min 0.50859
_exptl_absorpt_correction_type multi-scan
_exptl_absorpt_process_details
;
CrysAlisPro, Agilent Technologies,
Version 1.171.34.49 (release 20-01-2011 CrysAlis171 .NET)
(compiled Jan 20 2011,15:58:25)
Empirical absorption correction using spherical harmonics,
 implemented in SCALE3 ABSPACK scaling algorithm.
;
_exptl_crystal_colour Yellow
_exptl_crystal_density_diffrn 1.382
_exptl_crystal_density_method 'not measured'
_exptl_crystal_description prism
_exptl_crystal_F_000 1312
_exptl_crystal_size_max 0.2246
_exptl_crystal_size_mid 0.0497
_exptl_crystal_size_min 0.0277
_refine_diff_density_max 0.414
_refine_diff_density_min -0.657
_refine_diff_density_rms 0.062
_refine_ls_extinction_method none
_refine_ls_goodness_of_fit_ref 1.079
_refine_ls_hydrogen_treatment constr
_refine_ls_matrix_type full
_refine_ls_number_parameters 309
_refine_ls_number_reflns 6045
_refine_ls_number_restraints 0
_refine_ls_restrained_S_all 1.079
_refine_ls_R_factor_all 0.0258
_refine_ls_R_factor_gt 0.0250
_refine_ls_shift/su_max 0.003
_refine_ls_shift/su_mean 0.000
_refine_ls_structure_factor_coef Fsqd
_refine_ls_weighting_details 'calc w=1/[\s^2^(Fo^2^)+(0.0432P)^2^+1.1945P] where P=(Fo^2^+2Fc^2^)/3'
_refine_ls_weighting_scheme calc
_refine_ls_wR_factor_gt 0.0703
_refine_ls_wR_factor_ref 0.0710
_reflns_number_gt 5833
_reflns_number_total 6045
_reflns_threshold_expression >2\s(I)
_cod_data_source_file om400487g_si_002.cif
_cod_data_source_block 1-Cl
_cod_original_sg_symbol_H-M 'P 21/n'
_cod_database_code 4081148

loop_
_symmetry_equiv_pos_as_xyz
'x, y, z'
'-x+1/2, y+1/2, -z+1/2'
'-x, -y, -z'
'x-1/2, -y-1/2, z-1/2'

loop_
_atom_site_label
_atom_site_type_symbol
_atom_site_fract_x
_atom_site_fract_y
_atom_site_fract_z
_atom_site_U_iso_or_equiv
_atom_site_adp_type
_atom_site_occupancy
_atom_site_symmetry_multiplicity
_atom_site_calc_flag
_atom_site_refinement_flags
C1 C 0.8353(2) 0.80535(14) 0.39933(7) 0.0301(4) Uani 1 1 d .
C2 C 0.76469(19) 0.73997(14) 0.35438(8) 0.0318(4) Uani 1 1 d .
H2 H 0.6667 0.7330 0.3482 0.038 Uiso 1 1 calc R
C3 C 0.8402(2) 0.68697(14) 0.31990(8) 0.0315(4) Uani 1 1 d .
H3 H 0.7922 0.6433 0.2921 0.038 Uiso 1 1 calc R
C4 C 0.9901(2) 0.69848(13) 0.32643(8) 0.0302(4) Uani 1 1 d .
C5 C 1.05890(19) 0.76314(14) 0.37058(8) 0.0298(4) Uani 1 1 d .
H5 H 1.1563 0.7725 0.3756 0.036 Uiso 1 1 calc R
C6 C 0.98259(19) 0.81453(14) 0.40765(7) 0.0299(4) Uani 1 1 d .
H6 H 1.0311 0.8543 0.4375 0.036 Uiso 1 1 calc R
C7 C 0.7465(2) 0.85628(17) 0.43697(9) 0.0391(5) Uani 1 1 d .
H7 H 0.6534 0.8708 0.4127 0.047 Uiso 1 1 calc R
C8 C 0.7248(3) 0.78356(19) 0.48457(10) 0.0508(6) Uani 1 1 d .
H8A H 0.8152 0.7653 0.5076 0.076 Uiso 1 1 calc R
H8B H 0.6771 0.7253 0.4670 0.076 Uiso 1 1 calc R
H8C H 0.6684 0.8145 0.5089 0.076 Uiso 1 1 calc R
C9 C 0.8076(3) 0.95170(18) 0.46387(12) 0.0554(6) Uani 1 1 d .
H9A H 0.8954 0.9385 0.4904 0.083 Uiso 1 1 calc R
H9B H 0.7421 0.9818 0.4845 0.083 Uiso 1 1 calc R
H9C H 0.8245 0.9958 0.4340 0.083 Uiso 1 1 calc R
C10 C 1.0716(2) 0.64025(15) 0.28966(9) 0.0383(4) Uani 1 1 d .
H10A H 1.1714 0.6488 0.3043 0.057 Uiso 1 1 calc R
H10B H 1.0478 0.6635 0.2503 0.057 Uiso 1 1 calc R
H10C H 1.0478 0.5713 0.2909 0.057 Uiso 1 1 calc R
C11 C 0.8491(2) 0.82558(15) 0.22024(8) 0.0296(4) Uani 1 1 d .
H11A H 0.8458 0.7549 0.2124 0.035 Uiso 1 1 calc R
H11B H 0.7556 0.8522 0.2045 0.035 Uiso 1 1 calc R
C12 C 0.95503(18) 0.87307(13) 0.18737(7) 0.0250(3) Uani 1 1 d .
H12 H 1.0415 0.8329 0.1959 0.030 Uiso 1 1 calc R
C13 C 0.99624(19) 0.97759(13) 0.20941(7) 0.0283(3) Uani 1 1 d .
H13A H 0.9188 1.0233 0.1959 0.034 Uiso 1 1 calc R
H13B H 1.0786 1.0000 0.1952 0.034 Uiso 1 1 calc R
C14 C 0.9928(2) 1.10235(14) 0.30609(8) 0.0319(4) Uani 1 1 d .
H14 H 0.8915 1.1102 0.2897 0.038 Uiso 1 1 calc R
C15 C 1.0100(3) 1.12441(18) 0.37059(10) 0.0454(5) Uani 1 1 d .
H15A H 1.1089 1.1234 0.3885 0.068 Uiso 1 1 calc R
H15B H 0.9608 1.0751 0.3883 0.068 Uiso 1 1 calc R
H15C H 0.9713 1.1886 0.3756 0.068 Uiso 1 1 calc R
C16 C 1.0676(3) 1.18112(16) 0.27626(10) 0.0443(5) Uani 1 1 d .
H16A H 1.0241 1.2445 0.2791 0.066 Uiso 1 1 calc R
H16B H 1.0596 1.1641 0.2361 0.066 Uiso 1 1 calc R
H16C H 1.1659 1.1842 0.2949 0.066 Uiso 1 1 calc R
C17 C 1.23355(19) 0.96787(14) 0.30925(8) 0.0317(4) Uani 1 1 d .
H17 H 1.2682 1.0278 0.2931 0.038 Uiso 1 1 calc R
C18 C 1.2937(2) 0.9700(2) 0.37493(10) 0.0482(5) Uani 1 1 d .
H18A H 1.2541 0.9163 0.3932 0.072 Uiso 1 1 calc R
H18B H 1.2698 1.0318 0.3907 0.072 Uiso 1 1 calc R
H18C H 1.3950 0.9631 0.3819 0.072 Uiso 1 1 calc R
C19 C 1.2950(2) 0.88012(17) 0.28177(9) 0.0386(4) Uani 1 1 d .
H19A H 1.3967 0.8838 0.2907 0.058 Uiso 1 1 calc R
H19B H 1.2622 0.8819 0.2404 0.058 Uiso 1 1 calc R
H19C H 1.2650 0.8194 0.2969 0.058 Uiso 1 1 calc R
C20 C 1.04016(19) 0.89583(14) 0.07245(8) 0.0298(4) Uani 1 1 d .
H20A H 1.0179 0.8674 0.0338 0.036 Uiso 1 1 calc R
H20B H 1.0492 0.9669 0.0682 0.036 Uiso 1 1 calc R
C21 C 1.1800(2) 0.85558(15) 0.10340(9) 0.0333(4) Uani 1 1 d .
H21 H 1.1914 0.7873 0.1070 0.040 Uiso 1 1 calc R
C22 C 1.2872(2) 0.91307(18) 0.12570(9) 0.0410(4) Uani 1 1 d .
H22A H 1.2779 0.9816 0.1226 0.049 Uiso 1 1 calc R
H22B H 1.3725 0.8853 0.1446 0.049 Uiso 1 1 calc R
C23 C 0.8204(2) 0.74915(14) 0.08921(8) 0.0330(4) Uani 1 1 d .
H23 H 0.7493 0.7370 0.1129 0.040 Uiso 1 1 calc R
C24 C 0.9353(3) 0.66958(16) 0.10557(10) 0.0410(5) Uani 1 1 d .
H24A H 0.8915 0.6056 0.1051 0.061 Uiso 1 1 calc R
H24B H 0.9896 0.6828 0.1438 0.061 Uiso 1 1 calc R
H24C H 0.9967 0.6706 0.0781 0.061 Uiso 1 1 calc R
C25 C 0.7449(3) 0.73909(17) 0.02552(9) 0.0486(5) Uani 1 1 d .
H25A H 0.8081 0.7587 0.0008 0.073 Uiso 1 1 calc R
H25B H 0.6626 0.7809 0.0183 0.073 Uiso 1 1 calc R
H25C H 0.7167 0.6714 0.0176 0.073 Uiso 1 1 calc R
C26 C 0.76506(19) 0.97139(14) 0.08449(8) 0.0318(4) Uani 1 1 d .
H26 H 0.8090 1.0320 0.1028 0.038 Uiso 1 1 calc R
C27 C 0.7386(2) 0.99007(18) 0.01892(9) 0.0436(5) Uani 1 1 d .
H27A H 0.6888 0.9347 -0.0012 0.065 Uiso 1 1 calc R
H27B H 0.8277 0.9982 0.0071 0.065 Uiso 1 1 calc R
H27C H 0.6828 1.0490 0.0098 0.065 Uiso 1 1 calc R
C28 C 0.6259(2) 0.96006(18) 0.10511(10) 0.0442(5) Uani 1 1 d .
H28A H 0.5650 1.0150 0.0914 0.066 Uiso 1 1 calc R
H28B H 0.6445 0.9586 0.1468 0.066 Uiso 1 1 calc R
H28C H 0.5806 0.8994 0.0902 0.066 Uiso 1 1 calc R
Cl1 Cl 0.69862(5) 0.96524(4) 0.29431(2) 0.03704(11) Uani 1 1 d .
Cl2 Cl 1.07968(6) 1.15486(3) 0.09781(2) 0.04131(12) Uani 1 1 d .
P2 P 0.89309(4) 0.87194(3) 0.108120(17) 0.02451(9) Uani 1 1 d .
P4 P 1.03657(4) 0.97274(3) 0.289530(18) 0.02439(10) Uani 1 1 d .
Ru1 Ru 0.893106(12) 0.846620(9) 0.312426(5) 0.02336(6) Uani 1 1 d .

loop_
_atom_site_aniso_label
_atom_site_aniso_U_11
_atom_site_aniso_U_22
_atom_site_aniso_U_33
_atom_site_aniso_U_23
_atom_site_aniso_U_13
_atom_site_aniso_U_12
C1 0.0347(9) 0.0357(9) 0.0197(8) 0.0085(7) 0.0055(7) 0.0007(7)
C2 0.0290(9) 0.0404(10) 0.0256(8) 0.0093(7) 0.0048(7) -0.0067(7)
C3 0.0383(10) 0.0290(9) 0.0259(8) 0.0047(7) 0.0032(7) -0.0086(7)
C4 0.0345(9) 0.0284(9) 0.0271(8) 0.0052(7) 0.0045(7) 0.0018(7)
C5 0.0270(8) 0.0345(9) 0.0255(8) 0.0068(7) -0.0006(6) 0.0032(7)
C6 0.0321(9) 0.0351(9) 0.0199(8) 0.0055(7) -0.0009(6) 0.0006(7)
C7 0.0371(11) 0.0547(12) 0.0278(10) 0.0044(8) 0.0120(8) 0.0033(9)
C8 0.0695(15) 0.0547(13) 0.0353(11) -0.0045(10) 0.0270(11) -0.0199(12)
C9 0.0769(17) 0.0406(12) 0.0606(15) 0.0027(10) 0.0424(14) 0.0032(11)
C10 0.0430(11) 0.0365(10) 0.0350(10) -0.0017(8) 0.0072(8) 0.0053(8)
C11 0.0299(9) 0.0381(9) 0.0207(8) 0.0001(7) 0.0049(7) -0.0083(7)
C12 0.0248(8) 0.0315(8) 0.0191(7) 0.0017(6) 0.0052(6) -0.0011(7)
C13 0.0304(9) 0.0305(9) 0.0245(8) 0.0013(7) 0.0069(6) -0.0028(7)
C14 0.0313(9) 0.0323(9) 0.0325(9) -0.0033(7) 0.0069(7) -0.0010(7)
C15 0.0569(13) 0.0453(11) 0.0382(11) -0.0107(9) 0.0196(10) -0.0044(10)
C16 0.0622(14) 0.0314(10) 0.0417(11) -0.0005(9) 0.0162(10) -0.0049(10)
C17 0.0241(8) 0.0369(9) 0.0340(9) -0.0012(7) 0.0054(7) -0.0037(7)
C18 0.0336(10) 0.0638(14) 0.0426(12) -0.0142(10) -0.0031(9) 0.0018(10)
C19 0.0260(9) 0.0511(12) 0.0392(10) -0.0043(9) 0.0081(8) 0.0012(8)
C20 0.0289(8) 0.0373(9) 0.0252(8) 0.0001(7) 0.0102(7) -0.0042(7)
C21 0.0317(10) 0.0399(10) 0.0316(10) 0.0015(7) 0.0142(8) 0.0028(7)
C22 0.0305(9) 0.0571(13) 0.0361(10) 0.0037(9) 0.0085(8) -0.0005(9)
C23 0.0360(9) 0.0361(9) 0.0255(8) -0.0006(7) 0.0028(7) -0.0098(8)
C24 0.0503(12) 0.0338(10) 0.0378(11) -0.0028(8) 0.0067(9) -0.0045(9)
C25 0.0641(14) 0.0429(12) 0.0321(10) -0.0033(9) -0.0060(10) -0.0149(10)
C26 0.0294(9) 0.0368(9) 0.0285(9) 0.0044(7) 0.0042(7) 0.0019(7)
C27 0.0413(11) 0.0565(13) 0.0331(10) 0.0157(9) 0.0077(8) 0.0071(10)
C28 0.0351(10) 0.0573(13) 0.0423(11) 0.0114(10) 0.0130(9) 0.0104(9)
Cl1 0.0261(2) 0.0448(3) 0.0412(2) 0.01195(19) 0.00909(17) 0.00680(17)
Cl2 0.0388(3) 0.0402(3) 0.0447(3) 0.00175(18) 0.0078(2) -0.00259(18)
P2 0.0233(2) 0.0309(2) 0.0194(2) 0.00098(16) 0.00465(15) -0.00306(16)
P4 0.0229(2) 0.0288(2) 0.0216(2) -0.00111(15) 0.00483(15) -0.00260(15)
Ru1 0.02064(8) 0.03034(9) 0.01884(8) 0.00247(4) 0.00339(5) -0.00164(4)

loop_
_atom_type_symbol
_atom_type_description
_atom_type_scat_dispersion_real
_atom_type_scat_dispersion_imag
_atom_type_scat_source
C C 0.0181 0.0091 'International Tables Vol C Tables 4.2.6.8 and 6.1.1.4'
H H 0.0000 0.0000 'International Tables Vol C Tables 4.2.6.8 and 6.1.1.4'
Cl Cl 0.3639 0.7018 'International Tables Vol C Tables 4.2.6.8 and 6.1.1.4'
P P 0.2955 0.4335 'International Tables Vol C Tables 4.2.6.8 and 6.1.1.4'
Ru Ru 0.0552 3.2960 'International Tables Vol C Tables 4.2.6.8 and 6.1.1.4'

loop_
_geom_angle_atom_site_label_1
_geom_angle_atom_site_label_2
_geom_angle_atom_site_label_3
_geom_angle
C6 C1 C2 118.20(17)
C6 C1 C7 123.73(18)
C2 C1 C7 117.99(17)
C6 C1 Ru1 71.34(10)
C2 C1 Ru1 69.99(9)
C7 C1 Ru1 132.74(13)
C3 C2 C1 121.24(17)
C3 C2 Ru1 71.02(10)
C1 C2 Ru1 73.14(10)
C3 C2 H2 119.4
C1 C2 H2 119.4
Ru1 C2 H2 128.8
C2 C3 C4 121.16(17)
C2 C3 Ru1 72.79(11)
C4 C3 Ru1 70.19(10)
C2 C3 H3 119.4
C4 C3 H3 119.4
Ru1 C3 H3 130.2
C5 C4 C3 117.33(17)
C5 C4 C10 121.53(17)
C3 C4 C10 121.08(17)
C5 C4 Ru1 70.82(10)
C3 C4 Ru1 72.18(10)
C10 C4 Ru1 130.08(13)
C4 C5 C6 121.64(17)
C4 C5 Ru1 71.64(10)
C6 C5 Ru1 74.41(10)
C4 C5 H5 119.2
C6 C5 H5 119.2
Ru1 C5 H5 126.8
C1 C6 C5 120.33(17)
C1 C6 Ru1 72.99(10)
C5 C6 Ru1 68.32(9)
C1 C6 H6 119.8
C5 C6 H6 119.8
Ru1 C6 H6 131.7
C9 C7 C1 114.57(18)
C9 C7 C8 109.93(19)
C1 C7 C8 108.24(18)
C9 C7 H7 108.0
C1 C7 H7 108.0
C8 C7 H7 108.0
C7 C8 H8A 109.5
C7 C8 H8B 109.5
H8A C8 H8B 109.5
C7 C8 H8C 109.5
H8A C8 H8C 109.5
H8B C8 H8C 109.5
C7 C9 H9A 109.5
C7 C9 H9B 109.5
H9A C9 H9B 109.5
C7 C9 H9C 109.5
H9A C9 H9C 109.5
H9B C9 H9C 109.5
C4 C10 H10A 109.5
C4 C10 H10B 109.5
H10A C10 H10B 109.5
C4 C10 H10C 109.5
H10A C10 H10C 109.5
H10B C10 H10C 109.5
C12 C11 Ru1 115.97(12)
C12 C11 H11A 108.3
Ru1 C11 H11A 108.3
C12 C11 H11B 108.3
Ru1 C11 H11B 108.3
H11A C11 H11B 107.4
C13 C12 C11 111.55(14)
C13 C12 P2 111.13(12)
C11 C12 P2 113.18(12)
C13 C12 H12 106.9
C11 C12 H12 106.9
P2 C12 H12 106.9
C12 C13 P4 107.47(11)
C12 C13 H13A 110.2
P4 C13 H13A 110.2
C12 C13 H13B 110.2
P4 C13 H13B 110.2
H13A C13 H13B 108.5
C15 C14 C16 110.76(17)
C15 C14 P4 114.17(15)
C16 C14 P4 114.17(14)
C15 C14 H14 105.6
C16 C14 H14 105.6
P4 C14 H14 105.6
C14 C15 H15A 109.5
C14 C15 H15B 109.5
H15A C15 H15B 109.5
C14 C15 H15C 109.5
H15A C15 H15C 109.5
H15B C15 H15C 109.5
C14 C16 H16A 109.5
C14 C16 H16B 109.5
H16A C16 H16B 109.5
C14 C16 H16C 109.5
H16A C16 H16C 109.5
H16B C16 H16C 109.5
C19 C17 C18 109.91(17)
C19 C17 P4 112.70(13)
C18 C17 P4 114.07(14)
C19 C17 H17 106.5
C18 C17 H17 106.5
P4 C17 H17 106.5
C17 C18 H18A 109.5
C17 C18 H18B 109.5
H18A C18 H18B 109.5
C17 C18 H18C 109.5
H18A C18 H18C 109.5
H18B C18 H18C 109.5
C17 C19 H19A 109.5
C17 C19 H19B 109.5
H19A C19 H19B 109.5
C17 C19 H19C 109.5
H19A C19 H19C 109.5
H19B C19 H19C 109.5
C21 C20 P2 114.88(13)
C21 C20 H20A 108.5
P2 C20 H20A 108.5
C21 C20 H20B 108.5
P2 C20 H20B 108.5
H20A C20 H20B 107.5
C22 C21 C20 122.49(19)
C22 C21 H21 118.8
C20 C21 H21 118.8
C21 C22 H22A 120.0
C21 C22 H22B 120.0
H22A C22 H22B 120.0
C25 C23 C24 111.01(18)
C25 C23 P2 113.74(14)
C24 C23 P2 110.73(13)
C25 C23 H23 107.0
C24 C23 H23 107.0
P2 C23 H23 107.0
C23 C24 H24A 109.5
C23 C24 H24B 109.5
H24A C24 H24B 109.5
C23 C24 H24C 109.5
H24A C24 H24C 109.5
H24B C24 H24C 109.5
C23 C25 H25A 109.5
C23 C25 H25B 109.5
H25A C25 H25B 109.5
C23 C25 H25C 109.5
H25A C25 H25C 109.5
H25B C25 H25C 109.5
C28 C26 C27 111.07(16)
C28 C26 P2 114.33(14)
C27 C26 P2 112.98(14)
C28 C26 H26 105.9
C27 C26 H26 105.9
P2 C26 H26 105.9
C26 C27 H27A 109.5
C26 C27 H27B 109.5
H27A C27 H27B 109.5
C26 C27 H27C 109.5
H27A C27 H27C 109.5
H27B C27 H27C 109.5
C26 C28 H28A 109.5
C26 C28 H28B 109.5
H28A C28 H28B 109.5
C26 C28 H28C 109.5
H28A C28 H28C 109.5
H28B C28 H28C 109.5
C20 P2 C23 110.28(9)
C20 P2 C26 105.69(9)
C23 P2 C26 113.03(9)
C20 P2 C12 110.09(8)
C23 P2 C12 106.58(8)
C26 P2 C12 111.21(8)
C13 P4 C14 99.83(8)
C13 P4 C17 104.39(8)
C14 P4 C17 104.13(9)
C13 P4 Ru1 104.50(6)
C14 P4 Ru1 118.03(6)
C17 P4 Ru1 122.74(6)
C11 Ru1 C5 122.21(7)
C11 Ru1 C4 91.26(7)
C5 Ru1 C4 37.54(7)
C11 Ru1 C3 87.15(7)
C5 Ru1 C3 66.65(7)
C4 Ru1 C3 37.63(7)
C11 Ru1 C2 110.20(7)
C5 Ru1 C2 78.11(7)
C4 Ru1 C2 66.95(7)
C3 Ru1 C2 36.19(7)
C11 Ru1 C6 158.43(8)
C5 Ru1 C6 37.28(7)
C4 Ru1 C6 67.36(7)
C3 Ru1 C6 77.60(7)
C2 Ru1 C6 65.09(7)
C11 Ru1 C1 146.71(7)
C5 Ru1 C1 66.25(7)
C4 Ru1 C1 79.56(7)
C3 Ru1 C1 66.06(7)
C2 Ru1 C1 36.87(7)
C6 Ru1 C1 35.67(7)
C11 Ru1 P4 82.38(5)
C5 Ru1 P4 97.38(5)
C4 Ru1 P4 116.43(5)
C3 Ru1 P4 151.95(5)
C2 Ru1 P4 167.22(5)
C6 Ru1 P4 104.08(5)
C1 Ru1 P4 130.38(5)
C11 Ru1 Cl1 85.57(6)
C5 Ru1 Cl1 152.18(5)
C4 Ru1 Cl1 155.58(5)
C3 Ru1 Cl1 117.96(5)
C2 Ru1 Cl1 91.44(5)
C6 Ru1 Cl1 114.99(5)
C1 Ru1 Cl1 89.89(5)
P4 Ru1 Cl1 87.185(16)

loop_
_geom_bond_atom_site_label_1
_geom_bond_atom_site_label_2
_geom_bond_distance
C1 C6 1.398(3)
C1 C2 1.437(3)
C1 C7 1.514(3)
C1 Ru1 2.2927(17)
C2 C3 1.391(3)
C2 Ru1 2.2511(17)
C2 H2 0.9300
C3 C4 1.429(3)
C3 Ru1 2.2284(18)
C3 H3 0.9300
C4 C5 1.414(3)
C4 C10 1.502(3)
C4 Ru1 2.2023(18)
C5 C6 1.428(3)
C5 Ru1 2.1915(17)
C5 H5 0.9300
C6 Ru1 2.2716(17)
C6 H6 0.9300
C7 C9 1.501(3)
C7 C8 1.534(3)
C7 H7 0.9800
C8 H8A 0.9600
C8 H8B 0.9600
C8 H8C 0.9600
C9 H9A 0.9600
C9 H9B 0.9600
C9 H9C 0.9600
C10 H10A 0.9600
C10 H10B 0.9600
C10 H10C 0.9600
C11 C12 1.539(2)
C11 Ru1 2.1413(17)
C11 H11A 0.9700
C11 H11B 0.9700
C12 C13 1.527(2)
C12 P2 1.8376(16)
C12 H12 0.9800
C13 P4 1.8456(17)
C13 H13A 0.9700
C13 H13B 0.9700
C14 C15 1.521(3)
C14 C16 1.531(3)
C14 P4 1.8581(19)
C14 H14 0.9800
C15 H15A 0.9600
C15 H15B 0.9600
C15 H15C 0.9600
C16 H16A 0.9600
C16 H16B 0.9600
C16 H16C 0.9600
C17 C19 1.525(3)
C17 C18 1.536(3)
C17 P4 1.8608(18)
C17 H17 0.9800
C18 H18A 0.9600
C18 H18B 0.9600
C18 H18C 0.9600
C19 H19A 0.9600
C19 H19B 0.9600
C19 H19C 0.9600
C20 C21 1.497(3)
C20 P2 1.8154(17)
C20 H20A 0.9700
C20 H20B 0.9700
C21 C22 1.313(3)
C21 H21 0.9300
C22 H22A 0.9300
C22 H22B 0.9300
C23 C25 1.532(3)
C23 C24 1.534(3)
C23 P2 1.8181(19)
C23 H23 0.9800
C24 H24A 0.9600
C24 H24B 0.9600
C24 H24C 0.9600
C25 H25A 0.9600
C25 H25B 0.9600
C25 H25C 0.9600
C26 C28 1.522(3)
C26 C27 1.531(3)
C26 P2 1.8308(19)
C26 H26 0.9800
C27 H27A 0.9600
C27 H27B 0.9600
C27 H27C 0.9600
C28 H28A 0.9600
C28 H28B 0.9600
C28 H28C 0.9600
Cl1 Ru1 2.4348(4)
P4 Ru1 2.3229(4)

loop_
_geom_torsion_atom_site_label_1
_geom_torsion_atom_site_label_2
_geom_torsion_atom_site_label_3
_geom_torsion_atom_site_label_4
_geom_torsion
C6 C1 C2 C3 0.0(3)
C7 C1 C2 C3 -176.91(17)
Ru1 C1 C2 C3 54.46(15)
C6 C1 C2 Ru1 -54.44(15)
C7 C1 C2 Ru1 128.63(16)
C1 C2 C3 C4 -2.4(3)
Ru1 C2 C3 C4 53.00(15)
C1 C2 C3 Ru1 -55.43(15)
C2 C3 C4 C5 2.1(3)
Ru1 C3 C4 C5 56.31(14)
C2 C3 C4 C10 179.24(17)
Ru1 C3 C4 C10 -126.57(17)
C2 C3 C4 Ru1 -54.18(15)
C3 C4 C5 C6 0.5(3)
C10 C4 C5 C6 -176.59(17)
Ru1 C4 C5 C6 57.51(15)
C3 C4 C5 Ru1 -57.00(14)
C10 C4 C5 Ru1 125.90(17)
C2 C1 C6 C5 2.6(3)
C7 C1 C6 C5 179.32(17)
Ru1 C1 C6 C5 -51.20(15)
C2 C1 C6 Ru1 53.79(14)
C7 C1 C6 Ru1 -129.48(18)
C4 C5 C6 C1 -2.9(3)
Ru1 C5 C6 C1 53.32(15)
C4 C5 C6 Ru1 -56.22(15)
C6 C1 C7 C9 28.3(3)
C2 C1 C7 C9 -154.97(19)
Ru1 C1 C7 C9 -67.1(3)
C6 C1 C7 C8 -94.8(2)
C2 C1 C7 C8 82.0(2)
Ru1 C1 C7 C8 169.89(16)
Ru1 C11 C12 C13 -43.03(19)
Ru1 C11 C12 P2 -169.24(9)
C11 C12 C13 P4 46.24(17)
P2 C12 C13 P4 173.56(8)
P2 C20 C21 C22 -114.62(19)
C21 C20 P2 C23 -83.68(15)
C21 C20 P2 C26 153.83(14)
C21 C20 P2 C12 33.64(17)
C25 C23 P2 C20 -68.49(18)
C24 C23 P2 C20 57.33(16)
C25 C23 P2 C26 49.57(18)
C24 C23 P2 C26 175.40(13)
C25 C23 P2 C12 172.04(16)
C24 C23 P2 C12 -62.14(15)
C28 C26 P2 C20 174.53(15)
C27 C26 P2 C20 46.19(17)
C28 C26 P2 C23 53.83(18)
C27 C26 P2 C23 -74.51(16)
C28 C26 P2 C12 -66.01(17)
C27 C26 P2 C12 165.65(14)
C13 C12 P2 C20 69.66(14)
C11 C12 P2 C20 -163.91(13)
C13 C12 P2 C23 -170.75(12)
C11 C12 P2 C23 -44.32(15)
C13 C12 P2 C26 -47.14(14)
C11 C12 P2 C26 79.29(15)
C12 C13 P4 C14 -152.61(12)
C12 C13 P4 C17 99.92(13)
C12 C13 P4 Ru1 -30.11(12)
C15 C14 P4 C13 178.11(15)
C16 C14 P4 C13 -53.03(16)
C15 C14 P4 C17 -74.21(16)
C16 C14 P4 C17 54.65(17)
C15 C14 P4 Ru1 65.77(16)
C16 C14 P4 Ru1 -165.37(13)
C19 C17 P4 C13 -57.41(16)
C18 C17 P4 C13 176.35(15)
C19 C17 P4 C14 -161.67(14)
C18 C17 P4 C14 72.10(17)
C19 C17 P4 Ru1 60.78(16)
C18 C17 P4 Ru1 -65.46(17)
C12 C11 Ru1 C5 -76.35(16)
C12 C11 Ru1 C4 -98.90(14)
C12 C11 Ru1 C3 -136.32(15)
C12 C11 Ru1 C2 -164.75(13)
C12 C11 Ru1 C6 -91.6(2)
C12 C11 Ru1 C1 -171.63(12)
C12 C11 Ru1 P4 17.60(13)
C12 C11 Ru1 Cl1 105.35(14)
C4 C5 Ru1 C11 -39.00(13)
C6 C5 Ru1 C11 -170.80(10)
C6 C5 Ru1 C4 -131.80(16)
C4 C5 Ru1 C3 31.36(11)
C6 C5 Ru1 C3 -100.43(12)
C4 C5 Ru1 C2 67.52(11)
C6 C5 Ru1 C2 -64.28(11)
C4 C5 Ru1 C6 131.80(16)
C4 C5 Ru1 C1 104.33(12)
C6 C5 Ru1 C1 -27.46(11)
C4 C5 Ru1 P4 -124.62(10)
C6 C5 Ru1 P4 103.59(10)
C4 C5 Ru1 Cl1 137.38(10)
C6 C5 Ru1 Cl1 5.58(18)
C5 C4 Ru1 C11 147.82(11)
C3 C4 Ru1 C11 -83.69(11)
C10 C4 Ru1 C11 32.30(18)
C3 C4 Ru1 C5 128.50(16)
C10 C4 Ru1 C5 -115.5(2)
C5 C4 Ru1 C3 -128.50(16)
C10 C4 Ru1 C3 116.0(2)
C5 C4 Ru1 C2 -100.72(12)
C3 C4 Ru1 C2 27.78(10)
C10 C4 Ru1 C2 143.8(2)
C5 C4 Ru1 C6 -29.29(11)
C3 C4 Ru1 C6 99.21(12)
C10 C4 Ru1 C6 -144.8(2)
C5 C4 Ru1 C1 -64.39(11)
C3 C4 Ru1 C1 64.11(11)
C10 C4 Ru1 C1 -179.91(19)
C5 C4 Ru1 P4 65.70(11)
C3 C4 Ru1 P4 -165.80(9)
C10 C4 Ru1 P4 -49.82(19)
C5 C4 Ru1 Cl1 -130.15(12)
C3 C4 Ru1 Cl1 -1.65(18)
C10 C4 Ru1 Cl1 114.34(18)
C2 C3 Ru1 C11 -130.81(11)
C4 C3 Ru1 C11 95.77(11)
C2 C3 Ru1 C5 102.12(12)
C4 C3 Ru1 C5 -31.30(10)
C2 C3 Ru1 C4 133.42(16)
C4 C3 Ru1 C2 -133.42(16)
C2 C3 Ru1 C6 64.54(11)
C4 C3 Ru1 C6 -68.88(11)
C2 C3 Ru1 C1 28.88(10)
C4 C3 Ru1 C1 -104.54(11)
C2 C3 Ru1 P4 161.26(9)
C4 C3 Ru1 P4 27.85(16)
C2 C3 Ru1 Cl1 -47.36(11)
C4 C3 Ru1 Cl1 179.23(9)
C3 C2 Ru1 C11 53.66(12)
C1 C2 Ru1 C11 -173.71(11)
C3 C2 Ru1 C5 -66.54(11)
C1 C2 Ru1 C5 66.10(11)
C3 C2 Ru1 C4 -28.81(10)
C1 C2 Ru1 C4 103.82(12)
C1 C2 Ru1 C3 132.64(16)
C3 C2 Ru1 C6 -103.52(12)
C1 C2 Ru1 C6 29.11(11)
C3 C2 Ru1 C1 -132.64(16)
C3 C2 Ru1 P4 -136.9(2)
C1 C2 Ru1 P4 -4.3(3)
C3 C2 Ru1 Cl1 139.46(10)
C1 C2 Ru1 Cl1 -87.90(10)
C1 C6 Ru1 C11 -112.03(19)
C5 C6 Ru1 C11 21.6(2)
C1 C6 Ru1 C5 -133.62(17)
C1 C6 Ru1 C4 -104.14(13)
C5 C6 Ru1 C4 29.49(11)
C1 C6 Ru1 C3 -66.04(12)
C5 C6 Ru1 C3 67.59(11)
C1 C6 Ru1 C2 -30.04(11)
C5 C6 Ru1 C2 103.59(12)
C5 C6 Ru1 C1 133.62(17)
C1 C6 Ru1 P4 142.74(10)
C5 C6 Ru1 P4 -83.63(10)
C1 C6 Ru1 Cl1 49.25(12)
C5 C6 Ru1 Cl1 -177.13(9)
C6 C1 Ru1 C11 141.62(15)
C2 C1 Ru1 C11 10.80(19)
C7 C1 Ru1 C11 -99.3(2)
C6 C1 Ru1 C5 28.62(11)
C2 C1 Ru1 C5 -102.21(12)
C7 C1 Ru1 C5 147.7(2)
C6 C1 Ru1 C4 65.51(12)
C2 C1 Ru1 C4 -65.31(11)
C7 C1 Ru1 C4 -175.4(2)
C6 C1 Ru1 C3 102.45(13)
C2 C1 Ru1 C3 -28.37(11)
C7 C1 Ru1 C3 -138.5(2)
C6 C1 Ru1 C2 130.82(17)
C7 C1 Ru1 C2 -110.1(2)
C2 C1 Ru1 C6 -130.82(17)
C7 C1 Ru1 C6 119.1(2)
C6 C1 Ru1 P4 -50.43(13)
C2 C1 Ru1 P4 178.75(9)
C7 C1 Ru1 P4 68.7(2)
C6 C1 Ru1 Cl1 -136.64(11)
C2 C1 Ru1 Cl1 92.54(10)
C7 C1 Ru1 Cl1 -17.56(19)
C13 P4 Ru1 C11 6.92(8)
C14 P4 Ru1 C11 116.64(9)
C17 P4 Ru1 C11 -111.21(9)
C13 P4 Ru1 C5 128.58(8)
C14 P4 Ru1 C5 -121.70(8)
C17 P4 Ru1 C5 10.45(9)
C13 P4 Ru1 C4 94.53(8)
C14 P4 Ru1 C4 -155.75(9)
C17 P4 Ru1 C4 -23.61(9)
C13 P4 Ru1 C3 75.96(12)
C14 P4 Ru1 C3 -174.33(12)
C17 P4 Ru1 C3 -42.18(13)
C13 P4 Ru1 C2 -163.0(2)
C14 P4 Ru1 C2 -53.3(2)
C17 P4 Ru1 C2 78.8(2)
C13 P4 Ru1 C6 165.95(8)
C14 P4 Ru1 C6 -84.33(9)
C17 P4 Ru1 C6 47.82(9)
C13 P4 Ru1 C1 -166.44(9)
C14 P4 Ru1 C1 -56.72(9)
C17 P4 Ru1 C1 75.43(10)
C13 P4 Ru1 Cl1 -78.98(6)
C14 P4 Ru1 Cl1 30.74(7)
C17 P4 Ru1 Cl1 162.88(7)
